data_2020848
loop_
_publ_author_name
'Wu, Qi'
'Yao, Zhen'
'Li, Jianfeng'

_publ_section_title
;
 Synthesis and characterization of (cryptand-222)potassium
 (2-methylimidazolato)(<i>meso</i>-tetraphenylporphinato)ferrate(II)--2-methylimidazole--tetrahydrofuran
 (1/1/2)
;
_journal_coeditor_code EG3222
_journal_issue 9
_journal_name_full 'Acta Crystallographica Section C'
_journal_page_first
;
;
_journal_paper_doi 10.1107/S2053229617009202
_journal_volume 73
_journal_year 2017
_chemical_formula_iupac '[K (C18 H36 N2 O6)] [Fe (C4 H5 N2) (C44 H28 N4)], C4 H6 N2, 2C4 H8 O'
_chemical_formula_moiety 'C18 H36 K N2 O6 +, C48 H33 Fe N6 -, C4 H6 N2, 2(C4 H8 O)'
_chemical_formula_sum 'C78 H91 Fe K N10 O8'
_chemical_formula_weight 1391.55
_chemical_name_common
;(Cryptand-222)potassium
(2-methylimidazolato)(<i>meso</i>-tetraphenylporphinato)ferrate(II)--2-methylimidazole--tetrahydrofuran (1/1/2)
;
_chemical_name_systematic
;(4,7,13,16,21,24-hexaoxa-1,10-diazabicyclo[8.8.8]hexacosane)potassium
(2-methylimidazolato)(<i>meso</i>-tetraphenylporphinato)ferrate(II)--2-methylimidazole--tetrahydrofuran (1/1/2)
;
_space_group_crystal_system monoclinic
_space_group_IT_number 14
_space_group_name_Hall '-P 2ybc'
_space_group_name_H-M_alt 'P 1 21/c 1'
_symmetry_space_group_name_Hall '-P 2ybc'
_symmetry_space_group_name_H-M 'P 1 21/c 1'
_atom_sites_solution_hydrogens geom
_atom_sites_solution_primary direct
_atom_sites_solution_secondary difmap
_audit_creation_method SHELXL-2014/6
_cell_angle_alpha 90
_cell_angle_beta 91.214(4)
_cell_angle_gamma 90
_cell_formula_units_Z 4
_cell_length_a 13.0866(16)
_cell_length_b 21.934(3)
_cell_length_c 24.898(3)
_cell_measurement_reflns_used 9389
_cell_measurement_temperature 100(2)
_cell_measurement_theta_max 27.0408
_cell_measurement_theta_min 2.4198
_cell_volume 7145.2(16)
_computing_cell_refinement
;
APEX2 and SAINT (Bruker, 2013)
;
_computing_data_collection
;
APEX2 (Bruker, 2013)
;
_computing_data_reduction
;
SAINT and XPREP (Bruker, 2013)
;
_computing_molecular_graphics
;
XP (Sheldrick, 2008)
;
_computing_publication_material
;
enCIFer (Allen <i>et al.</i>,  2004)
;
_computing_structure_refinement
;
SHELXL2014 (Sheldrick, 2015b)
;
_computing_structure_solution
;
SHELXT (Sheldrick, 2015a)
;
_diffrn_ambient_temperature 100(2)
_diffrn_measured_fraction_theta_full 0.999
_diffrn_measured_fraction_theta_max 0.996
_diffrn_measurement_device_type 'Bruker D8 QUEST System with area detector'
_diffrn_measurement_method '\f and \w scans'
_diffrn_radiation_type MoK\a
_diffrn_radiation_wavelength 0.71073
_diffrn_reflns_av_R_equivalents 0.0485
_diffrn_reflns_limit_h_max 16
_diffrn_reflns_limit_h_min -16
_diffrn_reflns_limit_k_max 28
_diffrn_reflns_limit_k_min -28
_diffrn_reflns_limit_l_max 31
_diffrn_reflns_limit_l_min -31
_diffrn_reflns_number 151771
_diffrn_reflns_theta_full 25.242
_diffrn_reflns_theta_max 27.171
_diffrn_reflns_theta_min 2.234
_exptl_absorpt_coefficient_mu 0.333
_exptl_absorpt_correction_T_max 0.945
_exptl_absorpt_correction_T_min 0.839
_exptl_absorpt_correction_type multi-scan
_exptl_absorpt_process_details
;
(SADABS; Krause <i>et al.</i>,  2015)
;
_exptl_crystal_colour black
_exptl_crystal_density_diffrn 1.294
_exptl_crystal_density_method 'not measured'
_exptl_crystal_description block
_exptl_crystal_F_000 2952
_exptl_crystal_size_max 0.900
_exptl_crystal_size_mid 0.440
_exptl_crystal_size_min 0.170
_refine_diff_density_max 0.342
_refine_diff_density_min -0.375
_refine_ls_extinction_method none
_refine_ls_goodness_of_fit_ref 1.040
_refine_ls_hydrogen_treatment constr
_refine_ls_matrix_type full
_refine_ls_number_parameters 1033
_refine_ls_number_reflns 15806
_refine_ls_number_restraints 486
_refine_ls_restrained_S_all 1.036
_refine_ls_R_factor_all 0.0483
_refine_ls_R_factor_gt 0.0357
_refine_ls_shift/su_max 0.002
_refine_ls_shift/su_mean 0.000
_refine_ls_structure_factor_coef Fsqd
_refine_ls_weighting_details 'w=1/[\s^2^(Fo^2^)+(0.0320P)^2^+4.8842P] where P=(Fo^2^+2Fc^2^)/3'
_refine_ls_weighting_scheme calc
_refine_ls_wR_factor_gt 0.0803
_refine_ls_wR_factor_ref 0.0866
_reflns_number_gt 13209
_reflns_number_total 15806
_reflns_threshold_expression 'I > 2\s(I)'
_cod_data_source_file eg3222sup1.cif
_cod_data_source_block I
_cod_original_cell_volume 7145.1(16)
_cod_database_code 2020848
_shelx_space_group_comment
;
The symmetry employed for this shelxl refinement is uniquely defined
by the following loop, which should always be used as a source of
symmetry information in preference to the above space-group names.
They are only intended as comments.
;
_shelx_estimated_absorpt_t_min 0.754
_shelx_estimated_absorpt_t_max 0.946
_shelxl_version_number 2014/6

loop_
_space_group_symop_operation_xyz
'x, y, z'
'-x, y+1/2, -z+1/2'
'-x, -y, -z'
'x, -y-1/2, z-1/2'

loop_
_atom_site_type_symbol
_atom_site_label
_atom_site_fract_x
_atom_site_fract_y
_atom_site_fract_z
_atom_site_U_iso_or_equiv
_atom_site_adp_type
_atom_site_calc_flag
_atom_site_occupancy
_atom_site_disorder_assembly
_atom_site_disorder_group
Fe Fe1 0.19828(2) 0.71079(2) 0.33136(2) 0.01169(5) Uani d 1 A 4
N N1 0.16233(9) 0.68903(5) 0.25093(5) 0.0139(2) Uani d 1 A 4
N N2 0.04382(9) 0.73659(5) 0.33865(5) 0.0138(2) Uani d 1 A 4
N N3 0.22927(9) 0.77518(5) 0.39251(5) 0.0132(2) Uani d 1 A 4
N N4 0.34653(9) 0.73152(5) 0.30302(5) 0.0136(2) Uani d 1 A 4
C C101 0.22939(11) 0.67350(7) 0.21139(5) 0.0148(3) Uani d 1 A 4
C C102 0.06632(10) 0.67692(7) 0.23055(5) 0.0145(3) Uani d 1 A 4
C C103 -0.03588(10) 0.72015(6) 0.30504(5) 0.0141(3) Uani d 1 A 4
C C104 0.00055(10) 0.76281(7) 0.38284(6) 0.0148(3) Uani d 1 A 4
C C105 0.16171(11) 0.79225(6) 0.43134(5) 0.0134(3) Uani d 1 A 4
C C106 0.32476(10) 0.79061(6) 0.41178(6) 0.0139(3) Uani d 1 A 4
C C107 0.42524(10) 0.75611(6) 0.33321(6) 0.0144(3) Uani d 1 A 4
C C108 0.38962(10) 0.70922(6) 0.25727(5) 0.0138(3) Uani d 1 A 4
C C201 0.17298(11) 0.65122(7) 0.16485(6) 0.0193(3) Uani d 1 A 4
H H20A 0.2011 0.6380 0.1320 0.023 Uiso calc 1 A 4
C C202 0.07297(11) 0.65277(7) 0.17685(6) 0.0187(3) Uani d 1 A 4
H H20B 0.0175 0.6403 0.1542 0.022 Uiso calc 1 A 4
C C203 -0.13174(11) 0.73762(7) 0.32825(6) 0.0174(3) Uani d 1 A 4
H H20C -0.1980 0.7318 0.3127 0.021 Uiso calc 1 A 4
C C204 -0.10947(11) 0.76375(7) 0.37628(6) 0.0185(3) Uani d 1 A 4
H H20D -0.1570 0.7797 0.4010 0.022 Uiso calc 1 A 4
C C205 0.21713(11) 0.81759(6) 0.47685(6) 0.0153(3) Uani d 1 A 4
H H20E 0.1886 0.8320 0.5092 0.018 Uiso calc 1 A 4
C C206 0.31725(11) 0.81699(7) 0.46470(6) 0.0160(3) Uani d 1 A 4
H H20F 0.3723 0.8312 0.4868 0.019 Uiso calc 1 A 4
C C207 0.52043(11) 0.74880(7) 0.30564(6) 0.0168(3) Uani d 1 A 4
H H20G 0.5859 0.7622 0.3179 0.020 Uiso calc 1 A 4
C C208 0.49890(11) 0.71945(7) 0.25919(6) 0.0164(3) Uani d 1 A 4
H H20H 0.5464 0.7077 0.2328 0.020 Uiso calc 1 A 4
C C301 0.33594(10) 0.68091(6) 0.21451(5) 0.0141(3) Uani d 1 A 4
C C302 -0.02583(10) 0.68992(6) 0.25568(6) 0.0142(3) Uani d 1 A 4
C C303 0.05475(11) 0.78661(6) 0.42747(5) 0.0142(3) Uani d 1 A 4
C C304 0.41617(10) 0.78289(6) 0.38396(6) 0.0146(3) Uani d 1 A 4
C C1 0.39443(10) 0.65995(7) 0.16714(5) 0.0148(3) Uani d 1 A 4
C C2 0.45046(10) 0.70137(7) 0.13713(6) 0.0166(3) Uani d 1 A 4
H H2A 0.4552 0.7426 0.1486 0.020 Uiso calc 1 A 4
C C3 0.49953(11) 0.68343(8) 0.09083(6) 0.0203(3) Uani d 1 A 4
H H3A 0.5373 0.7123 0.0708 0.024 Uiso calc 1 A 4
C C4 0.49325(11) 0.62335(8) 0.07394(6) 0.0225(3) Uani d 1 A 4
H H4A 0.5258 0.6110 0.0420 0.027 Uiso calc 1 A 4
C C5 0.43939(11) 0.58123(8) 0.10378(6) 0.0216(3) Uani d 1 A 4
H H5A 0.4360 0.5399 0.0925 0.026 Uiso calc 1 A 4
C C6 0.39033(11) 0.59923(7) 0.15017(6) 0.0186(3) Uani d 1 A 4
H H6A 0.3538 0.5701 0.1704 0.022 Uiso calc 1 A 4
C C7 -0.12174(10) 0.66893(7) 0.22761(5) 0.0152(3) Uani d 1 A 4
C C8 -0.18489(11) 0.70883(7) 0.19900(6) 0.0176(3) Uani d 1 A 4
H H8A -0.1673 0.7508 0.1969 0.021 Uiso calc 1 A 4
C C9 -0.27357(11) 0.68788(8) 0.17337(6) 0.0207(3) Uani d 1 A 4
H H9A -0.3157 0.7154 0.1535 0.025 Uiso calc 1 A 4
C C10 -0.30063(11) 0.62698(8) 0.17681(6) 0.0214(3) Uani d 1 A 4
H H10A -0.3621 0.6129 0.1600 0.026 Uiso calc 1 A 4
C C11 -0.23802(12) 0.58678(8) 0.20473(6) 0.0228(3) Uani d 1 A 4
H H11A -0.2561 0.5449 0.2069 0.027 Uiso calc 1 A 4
C C12 -0.14858(11) 0.60753(7) 0.22961(6) 0.0198(3) Uani d 1 A 4
H H12A -0.1052 0.5795 0.2482 0.024 Uiso calc 1 A 4
C C13 -0.00549(10) 0.80871(7) 0.47396(5) 0.0149(3) Uani d 1 A 4
C C14 -0.00314(11) 0.87004(7) 0.48881(6) 0.0184(3) Uani d 1 A 4
H H14A 0.0351 0.8983 0.4684 0.022 Uiso calc 1 A 4
C C15 -0.05635(11) 0.89018(8) 0.53323(6) 0.0220(3) Uani d 1 A 4
H H15A -0.0544 0.9320 0.5430 0.026 Uiso calc 1 A 4
C C16 -0.11217(11) 0.84925(8) 0.56326(6) 0.0227(3) Uani d 1 A 4
H H16A -0.1480 0.8630 0.5938 0.027 Uiso calc 1 A 4
C C17 -0.11572(11) 0.78837(8) 0.54876(6) 0.0219(3) Uani d 1 A 4
H H17A -0.1541 0.7603 0.5693 0.026 Uiso calc 1 A 4
C C18 -0.06303(11) 0.76820(7) 0.50412(6) 0.0181(3) Uani d 1 A 4
H H18A -0.0663 0.7264 0.4941 0.022 Uiso calc 1 A 4
C C19 0.51249(11) 0.80649(7) 0.41031(6) 0.0177(3) Uani d 1 A 4
C C20 0.55498(14) 0.86072(8) 0.39428(9) 0.0403(5) Uani d 1 A 4
H H20I 0.5226 0.8836 0.3664 0.048 Uiso calc 1 A 4
C C21 0.64456(15) 0.88262(9) 0.41827(10) 0.0470(6) Uani d 1 A 4
H H21A 0.6724 0.9204 0.4069 0.056 Uiso calc 1 A 4
C C22 0.69283(12) 0.85009(9) 0.45818(7) 0.0315(4) Uani d 1 A 4
H H22A 0.7549 0.8646 0.4740 0.038 Uiso calc 1 A 4
C C23 0.65093(12) 0.79654(10) 0.47505(7) 0.0340(4) Uani d 1 A 4
H H23A 0.6833 0.7742 0.5034 0.041 Uiso calc 1 A 4
C C24 0.56132(12) 0.77434(9) 0.45114(6) 0.0267(4) Uani d 1 A 4
H H24A 0.5335 0.7368 0.4630 0.032 Uiso calc 1 A 4
N N5 0.20709(9) 0.63079(6) 0.37563(5) 0.0170(2) Uani d 1 A 4
N N6 0.20867(10) 0.53291(6) 0.40308(6) 0.0229(3) Uani d 1 A 4
C C25 0.22094(12) 0.62929(7) 0.43064(6) 0.0211(3) Uani d 1 A 4
H H25A 0.2286 0.6638 0.4534 0.025 Uiso calc 1 A 4
C C26 0.22173(11) 0.57007(7) 0.44694(6) 0.0209(3) Uani d 1 A 4
H H26A 0.2300 0.5566 0.4830 0.025 Uiso calc 1 A 4
C C27 0.20032(12) 0.57162(7) 0.36162(6) 0.0221(3) Uani d 1 A 4
C C28 0.1855(2) 0.55046(8) 0.30498(8) 0.0463(6) Uani d 1 A 4
H H28A 0.1782 0.5060 0.3044 0.070 Uiso calc 1 A 4
H H28B 0.2448 0.5623 0.2840 0.070 Uiso calc 1 A 4
H H28C 0.1237 0.5692 0.2894 0.070 Uiso calc 1 A 4
K K1 0.27377(2) 0.95119(2) 0.13967(2) 0.01830(7) Uani d 1 B 4
N N7 0.44205(10) 1.04638(6) 0.15041(5) 0.0219(3) Uani d 1 B 4
N N8 0.10385(10) 0.85614(6) 0.12910(5) 0.0235(3) Uani d 1 B 4
O O1 0.22874(9) 0.87307(5) 0.22608(4) 0.0275(3) Uani d 1 B 4
O O2 0.37296(9) 0.96858(5) 0.23942(4) 0.0263(2) Uani d 1 B 4
O O3 0.07392(8) 0.98762(5) 0.10861(5) 0.0268(3) Uani d 1 B 4
O O4 0.23433(8) 1.07361(5) 0.10895(5) 0.0245(2) Uani d 1 B 4
O O5 0.29521(8) 0.85447(5) 0.06817(4) 0.0223(2) Uani d 1 B 4
O O6 0.46006(8) 0.93583(5) 0.08497(4) 0.0215(2) Uani d 1 B 4
C C29 0.09927(13) 0.81901(8) 0.17787(7) 0.0279(4) Uani d 1 B 4
H H29A 0.1479 0.7846 0.1750 0.033 Uiso calc 1 B 4
H H29B 0.0297 0.8017 0.1807 0.033 Uiso calc 1 B 4
C C30 0.12435(14) 0.85446(8) 0.22809(7) 0.0303(4) Uani d 1 B 4
H H30A 0.0794 0.8906 0.2304 0.036 Uiso calc 1 B 4
H H30B 0.1136 0.8287 0.2601 0.036 Uiso calc 1 B 4
C C31 0.26574(16) 0.89274(8) 0.27690(7) 0.0344(4) Uani d 1 B 4
H H31A 0.2635 0.8586 0.3029 0.041 Uiso calc 1 B 4
H H31B 0.2222 0.9261 0.2903 0.041 Uiso calc 1 B 4
C C32 0.37302(15) 0.91464(8) 0.27185(7) 0.0344(4) Uani d 1 B 4
H H32A 0.4027 0.9237 0.3079 0.041 Uiso calc 1 B 4
H H32B 0.4151 0.8827 0.2550 0.041 Uiso calc 1 B 4
C C33 0.46920(13) 0.99831(8) 0.24035(7) 0.0300(4) Uani d 1 B 4
H H33A 0.5214 0.9711 0.2250 0.036 Uiso calc 1 B 4
H H33B 0.4900 1.0077 0.2779 0.036 Uiso calc 1 B 4
C C34 0.46291(13) 1.05654(8) 0.20824(7) 0.0273(4) Uani d 1 B 4
H H34A 0.4082 1.0825 0.2228 0.033 Uiso calc 1 B 4
H H34B 0.5282 1.0789 0.2126 0.033 Uiso calc 1 B 4
C C35 0.00595(12) 0.88762(8) 0.11991(8) 0.0304(4) Uani d 1 B 4
H H35A -0.0200 0.9016 0.1549 0.036 Uiso calc 1 B 4
H H35B -0.0442 0.8582 0.1046 0.036 Uiso calc 1 B 4
C C36 0.01289(13) 0.94154(8) 0.08273(8) 0.0298(4) Uani d 1 B 4
H H36A 0.0444 0.9291 0.0486 0.036 Uiso calc 1 B 4
H H36B -0.0563 0.9576 0.0744 0.036 Uiso calc 1 B 4
C C37 0.06746(13) 1.04352(8) 0.07944(7) 0.0306(4) Uani d 1 B 4
H H37A -0.0047 1.0568 0.0763 0.037 Uiso calc 1 B 4
H H37B 0.0938 1.0377 0.0428 0.037 Uiso calc 1 B 4
C C38 0.12929(12) 1.09069(8) 0.10854(7) 0.0287(4) Uani d 1 B 4
H H38A 0.1206 1.1307 0.0905 0.034 Uiso calc 1 B 4
H H38B 0.1055 1.0946 0.1459 0.034 Uiso calc 1 B 4
C C39 0.29809(13) 1.11901(7) 0.13338(7) 0.0269(4) Uani d 1 B 4
H H39A 0.2852 1.1211 0.1724 0.032 Uiso calc 1 B 4
H H39B 0.2824 1.1594 0.1175 0.032 Uiso calc 1 B 4
C C40 0.40801(12) 1.10325(7) 0.12452(7) 0.0253(3) Uani d 1 B 4
H H40A 0.4189 1.0999 0.0854 0.030 Uiso calc 1 B 4
H H40B 0.4513 1.1371 0.1382 0.030 Uiso calc 1 B 4
C C41 0.12720(13) 0.81697(8) 0.08300(7) 0.0278(4) Uani d 1 B 4
H H41A 0.1066 0.8382 0.0494 0.033 Uiso calc 1 B 4
H H41B 0.0865 0.7790 0.0852 0.033 Uiso calc 1 B 4
C C42 0.23852(13) 0.80079(7) 0.08070(7) 0.0270(4) Uani d 1 B 4
H H42A 0.2623 0.7842 0.1157 0.032 Uiso calc 1 B 4
H H42B 0.2490 0.7693 0.0529 0.032 Uiso calc 1 B 4
C C43 0.39721(12) 0.84045(7) 0.05446(7) 0.0253(3) Uani d 1 B 4
H H43A 0.3973 0.8113 0.0241 0.030 Uiso calc 1 B 4
H H43B 0.4333 0.8213 0.0855 0.030 Uiso calc 1 B 4
C C44 0.45040(12) 0.89780(7) 0.03905(6) 0.0230(3) Uani d 1 B 4
H H44A 0.5189 0.8882 0.0252 0.028 Uiso calc 1 B 4
H H44B 0.4106 0.9190 0.0104 0.028 Uiso calc 1 B 4
C C45 0.51221(12) 0.99094(7) 0.07310(6) 0.0229(3) Uani d 1 B 4
H H45A 0.4691 1.0166 0.0490 0.027 Uiso calc 1 B 4
H H45B 0.5766 0.9817 0.0546 0.027 Uiso calc 1 B 4
C C46 0.53528(12) 1.02458(8) 0.12456(7) 0.0258(3) Uani d 1 B 4
H H46A 0.5730 0.9972 0.1496 0.031 Uiso calc 1 B 4
H H46B 0.5799 1.0598 0.1169 0.031 Uiso calc 1 B 4
N N9A 0.3285(2) 0.32139(14) 0.39617(15) 0.0347(7) Uani d 0.625(4) C 1
N N10A 0.26303(16) 0.41324(10) 0.38173(11) 0.0257(7) Uani d 0.625(4) C 1
H H10B 0.2327 0.4483 0.3880 0.031 Uiso calc 0.625(4) C 1
C C47A 0.3395(4) 0.33728(19) 0.3426(2) 0.0348(10) Uani d 0.625(4) C 1
H H47A 0.3706 0.3125 0.3162 0.042 Uiso calc 0.625(4) C 1
C C48A 0.2994(3) 0.39347(19) 0.33346(14) 0.0307(8) Uani d 0.625(4) C 1
H H48A 0.2969 0.4149 0.3003 0.037 Uiso calc 0.625(4) C 1
C C49A 0.2826(4) 0.3690(3) 0.4174(2) 0.0262(11) Uani d 0.625(4) C 1
C C50A 0.2529(6) 0.3744(2) 0.4754(3) 0.0302(13) Uani d 0.625(4) C 1
H H50A 0.2940 0.3460 0.4973 0.045 Uiso calc 0.625(4) C 1
H H50B 0.1803 0.3644 0.4788 0.045 Uiso calc 0.625(4) C 1
H H50C 0.2651 0.4161 0.4879 0.045 Uiso calc 0.625(4) C 1
N N9B 0.3201(3) 0.31654(18) 0.4324(2) 0.0275(11) Uani d 0.375(4) C 2
N N10B 0.2661(3) 0.4124(2) 0.42472(16) 0.0218(11) Uani d 0.375(4) C 2
H H10C 0.2507 0.4477 0.4099 0.026 Uiso calc 0.375(4) C 2
C C47B 0.2862(4) 0.3375(3) 0.48110(19) 0.0254(11) Uani d 0.375(4) C 2
H H47B 0.2852 0.3140 0.5131 0.031 Uiso calc 0.375(4) C 2
C C48B 0.2543(9) 0.3966(4) 0.4770(5) 0.0256(18) Uani d 0.375(4) C 2
H H48B 0.2291 0.4216 0.5049 0.031 Uiso calc 0.375(4) C 2
C C49B 0.3064(6) 0.3629(5) 0.3995(3) 0.0225(17) Uani d 0.375(4) C 2
C C50B 0.3328(6) 0.3646(4) 0.3415(3) 0.0334(17) Uani d 0.375(4) C 2
H H50D 0.3302 0.3232 0.3267 0.050 Uiso calc 0.375(4) C 2
H H50E 0.4018 0.3812 0.3377 0.050 Uiso calc 0.375(4) C 2
H H50F 0.2837 0.3905 0.3219 0.050 Uiso calc 0.375(4) C 2
O O7A 0.1587(9) 0.9742(10) 0.4504(5) 0.032(2) Uani d 0.501(10) D 1
C C51A 0.2128(8) 0.9628(9) 0.4027(5) 0.0317(18) Uani d 0.501(10) D 1
H H51A 0.1879 0.9902 0.3737 0.038 Uiso calc 0.501(10) D 1
H H51B 0.2020 0.9201 0.3910 0.038 Uiso calc 0.501(10) D 1
C C52A 0.3254(4) 0.9741(3) 0.4143(2) 0.0351(12) Uani d 0.501(10) D 1
H H52A 0.3569 0.9972 0.3847 0.042 Uiso calc 0.501(10) D 1
H H52B 0.3628 0.9353 0.4197 0.042 Uiso calc 0.501(10) D 1
C C53A 0.3248(4) 1.0115(3) 0.4658(2) 0.0401(14) Uani d 0.501(10) D 1
H H53A 0.3875 1.0047 0.4879 0.048 Uiso calc 0.501(10) D 1
H H53B 0.3174 1.0556 0.4582 0.048 Uiso calc 0.501(10) D 1
C C54A 0.2310(8) 0.9861(8) 0.4928(4) 0.037(2) Uani d 0.501(10) D 1
H H54A 0.2481 0.9481 0.5125 0.044 Uiso calc 0.501(10) D 1
H H54B 0.2033 1.0161 0.5184 0.044 Uiso calc 0.501(10) D 1
O O7B 0.1692(8) 0.9706(10) 0.4603(5) 0.0274(17) Uani d 0.499(10) D 2
C C51B 0.2203(9) 0.9680(9) 0.4103(5) 0.034(2) Uani d 0.499(10) D 2
H H51C 0.1781 0.9867 0.3813 0.041 Uiso calc 0.499(10) D 2
H H51D 0.2354 0.9252 0.4004 0.041 Uiso calc 0.499(10) D 2
C C52B 0.3186(4) 1.0038(4) 0.4197(2) 0.0331(14) Uani d 0.499(10) D 2
H H52C 0.3722 0.9916 0.3943 0.040 Uiso calc 0.499(10) D 2
H H52D 0.3070 1.0483 0.4171 0.040 Uiso calc 0.499(10) D 2
C C53B 0.3452(4) 0.9843(3) 0.47670(18) 0.0325(12) Uani d 0.499(10) D 2
H H53C 0.3815 0.9447 0.4772 0.039 Uiso calc 0.499(10) D 2
H H53D 0.3883 1.0152 0.4952 0.039 Uiso calc 0.499(10) D 2
C C54B 0.2425(8) 0.9790(7) 0.5026(4) 0.0312(19) Uani d 0.499(10) D 2
H H54C 0.2418 0.9439 0.5275 0.037 Uiso calc 0.499(10) D 2
H H54D 0.2272 1.0165 0.5230 0.037 Uiso calc 0.499(10) D 2
O O8A 0.2208(3) 0.47210(16) 0.1581(2) 0.0851(15) Uani d 0.600(5) E 1
C C55A 0.1202(4) 0.4734(3) 0.1340(2) 0.0791(16) Uani d 0.600(5) E 1
H H55A 0.1170 0.4482 0.1011 0.095 Uiso calc 0.600(5) E 1
H H55B 0.0996 0.5156 0.1249 0.095 Uiso calc 0.600(5) E 1
C C56A 0.0523(5) 0.4472(4) 0.1767(3) 0.085(2) Uani d 0.600(5) E 1
H H56A 0.0198 0.4806 0.1970 0.103 Uiso calc 0.600(5) E 1
H H56B -0.0022 0.4219 0.1599 0.103 Uiso calc 0.600(5) E 1
C C57A 0.1166(4) 0.4097(3) 0.2131(2) 0.0582(15) Uani d 0.600(5) E 1
H H57A 0.0984 0.3660 0.2098 0.070 Uiso calc 0.600(5) E 1
H H57B 0.1090 0.4226 0.2509 0.070 Uiso calc 0.600(5) E 1
C C58A 0.2249(6) 0.4211(4) 0.1944(3) 0.078(2) Uani d 0.600(5) E 1
H H58A 0.2707 0.4304 0.2255 0.094 Uiso calc 0.600(5) E 1
H H58B 0.2514 0.3845 0.1760 0.094 Uiso calc 0.600(5) E 1
O O8B 0.2189(5) 0.4487(2) 0.1976(3) 0.0468(14) Uani d 0.400(5) E 2
C C55B 0.1646(4) 0.4950(3) 0.1704(2) 0.0396(14) Uani d 0.400(5) E 2
H H55C 0.1943 0.5019 0.1346 0.047 Uiso calc 0.400(5) E 2
H H55D 0.1696 0.5335 0.1910 0.047 Uiso calc 0.400(5) E 2
C C56B 0.0547(5) 0.4766(3) 0.1639(4) 0.052(2) Uani d 0.400(5) E 2
H H56C 0.0226 0.4947 0.1313 0.063 Uiso calc 0.400(5) E 2
H H56D 0.0147 0.4878 0.1957 0.063 Uiso calc 0.400(5) E 2
C C57B 0.0663(5) 0.4086(3) 0.1588(3) 0.0495(16) Uani d 0.400(5) E 2
H H57C 0.0873 0.3966 0.1223 0.059 Uiso calc 0.400(5) E 2
H H57D 0.0027 0.3869 0.1680 0.059 Uiso calc 0.400(5) E 2
C C58B 0.1509(7) 0.3980(4) 0.2004(4) 0.056(2) Uani d 0.400(5) E 2
H H58C 0.1220 0.3949 0.2367 0.067 Uiso calc 0.400(5) E 2
H H58D 0.1876 0.3596 0.1926 0.067 Uiso calc 0.400(5) E 2

loop_
_atom_site_aniso_label
_atom_site_aniso_U_11
_atom_site_aniso_U_22
_atom_site_aniso_U_33
_atom_site_aniso_U_12
_atom_site_aniso_U_13
_atom_site_aniso_U_23
Fe1 0.01060(10) 0.01342(10) 0.01104(9) -0.00167(7) -0.00018(7) -0.00110(8)
N1 0.0108(5) 0.0177(6) 0.0131(6) -0.0011(5) 0.0002(4) -0.0012(5)
N2 0.0121(6) 0.0164(6) 0.0130(6) -0.0019(5) -0.0003(4) -0.0024(5)
N3 0.0117(5) 0.0149(6) 0.0130(6) -0.0024(4) 0.0002(4) -0.0007(5)
N4 0.0112(5) 0.0159(6) 0.0136(6) -0.0014(5) 0.0000(4) -0.0012(5)
C101 0.0141(7) 0.0181(7) 0.0121(6) 0.0008(5) 0.0001(5) -0.0004(5)
C102 0.0129(7) 0.0177(7) 0.0129(7) -0.0011(5) -0.0010(5) -0.0006(5)
C103 0.0124(6) 0.0161(7) 0.0140(7) -0.0028(5) 0.0008(5) -0.0003(5)
C104 0.0136(7) 0.0167(7) 0.0143(7) -0.0026(5) 0.0015(5) -0.0015(5)
C105 0.0161(7) 0.0119(6) 0.0124(6) -0.0019(5) 0.0013(5) 0.0000(5)
C106 0.0137(7) 0.0129(7) 0.0150(7) -0.0013(5) -0.0026(5) 0.0004(5)
C107 0.0121(6) 0.0146(7) 0.0164(7) -0.0017(5) -0.0014(5) 0.0011(5)
C108 0.0117(6) 0.0158(7) 0.0140(6) -0.0002(5) 0.0012(5) 0.0023(5)
C201 0.0163(7) 0.0287(8) 0.0129(7) 0.0018(6) -0.0002(5) -0.0049(6)
C202 0.0140(7) 0.0268(8) 0.0151(7) 0.0002(6) -0.0031(5) -0.0050(6)
C203 0.0113(7) 0.0226(8) 0.0183(7) -0.0027(6) 0.0001(5) -0.0038(6)
C204 0.0131(7) 0.0244(8) 0.0182(7) -0.0021(6) 0.0032(5) -0.0046(6)
C205 0.0177(7) 0.0153(7) 0.0129(6) -0.0005(6) -0.0011(5) -0.0020(5)
C206 0.0171(7) 0.0160(7) 0.0147(7) -0.0009(6) -0.0042(5) -0.0023(6)
C207 0.0115(7) 0.0205(7) 0.0184(7) -0.0023(5) -0.0006(5) 0.0015(6)
C208 0.0120(7) 0.0219(7) 0.0155(7) 0.0001(6) 0.0019(5) 0.0013(6)
C301 0.0139(7) 0.0163(7) 0.0122(6) 0.0012(5) 0.0012(5) 0.0014(5)
C302 0.0128(7) 0.0158(7) 0.0141(7) -0.0012(5) -0.0012(5) -0.0002(5)
C303 0.0159(7) 0.0139(7) 0.0130(6) -0.0017(5) 0.0016(5) -0.0006(5)
C304 0.0130(7) 0.0148(7) 0.0158(7) -0.0014(5) -0.0025(5) 0.0000(5)
C1 0.0095(6) 0.0230(7) 0.0117(6) 0.0023(5) -0.0025(5) -0.0010(6)
C2 0.0128(7) 0.0230(8) 0.0139(7) 0.0024(6) -0.0023(5) 0.0003(6)
C3 0.0153(7) 0.0326(9) 0.0131(7) 0.0027(6) 0.0001(5) 0.0038(6)
C4 0.0166(7) 0.0395(9) 0.0114(7) 0.0095(7) -0.0011(5) -0.0034(6)
C5 0.0184(7) 0.0268(8) 0.0195(7) 0.0071(6) -0.0049(6) -0.0075(6)
C6 0.0138(7) 0.0238(8) 0.0181(7) 0.0019(6) -0.0019(5) -0.0008(6)
C7 0.0109(6) 0.0221(7) 0.0128(6) -0.0019(5) 0.0018(5) -0.0053(6)
C8 0.0135(7) 0.0207(7) 0.0187(7) -0.0015(6) 0.0010(5) -0.0035(6)
C9 0.0121(7) 0.0313(9) 0.0188(7) 0.0010(6) -0.0005(5) -0.0033(6)
C10 0.0119(7) 0.0346(9) 0.0176(7) -0.0052(6) 0.0010(5) -0.0093(6)
C11 0.0220(8) 0.0244(8) 0.0220(8) -0.0073(6) 0.0023(6) -0.0074(6)
C12 0.0178(7) 0.0224(8) 0.0191(7) -0.0018(6) -0.0009(6) -0.0032(6)
C13 0.0114(6) 0.0208(7) 0.0124(6) -0.0014(5) -0.0008(5) -0.0025(6)
C14 0.0162(7) 0.0212(8) 0.0179(7) -0.0022(6) -0.0003(6) -0.0026(6)
C15 0.0169(7) 0.0276(8) 0.0213(8) 0.0026(6) -0.0036(6) -0.0100(6)
C16 0.0125(7) 0.0419(10) 0.0137(7) 0.0040(6) -0.0008(5) -0.0075(7)
C17 0.0135(7) 0.0367(9) 0.0153(7) -0.0020(6) 0.0005(5) 0.0027(7)
C18 0.0144(7) 0.0216(7) 0.0181(7) -0.0024(6) -0.0012(5) -0.0002(6)
C19 0.0121(7) 0.0233(8) 0.0176(7) 0.0002(6) -0.0011(5) -0.0066(6)
C20 0.0315(10) 0.0271(9) 0.0611(13) -0.0105(8) -0.0273(9) 0.0112(9)
C21 0.0341(11) 0.0288(10) 0.0768(16) -0.0141(8) -0.0245(10) 0.0022(10)
C22 0.0131(7) 0.0477(11) 0.0335(9) -0.0027(7) -0.0064(7) -0.0184(8)
C23 0.0145(8) 0.0707(14) 0.0166(8) -0.0019(8) -0.0030(6) 0.0021(8)
C24 0.0148(7) 0.0471(10) 0.0181(8) -0.0049(7) -0.0003(6) 0.0062(7)
N5 0.0161(6) 0.0167(6) 0.0183(6) -0.0013(5) -0.0006(5) -0.0002(5)
N6 0.0216(7) 0.0179(6) 0.0291(7) -0.0005(5) -0.0046(5) 0.0036(6)
C25 0.0251(8) 0.0209(8) 0.0173(7) -0.0016(6) 0.0006(6) -0.0019(6)
C26 0.0198(7) 0.0238(8) 0.0192(7) -0.0005(6) 0.0004(6) 0.0038(6)
C27 0.0242(8) 0.0178(8) 0.0242(8) -0.0005(6) -0.0057(6) 0.0005(6)
C28 0.0900(17) 0.0184(9) 0.0298(10) 0.0004(10) -0.0186(10) -0.0049(8)
K1 0.01733(15) 0.01990(16) 0.01767(15) 0.00142(12) 0.00037(12) 0.00023(12)
N7 0.0190(6) 0.0220(7) 0.0248(7) -0.0002(5) -0.0010(5) -0.0045(6)
N8 0.0195(7) 0.0238(7) 0.0273(7) 0.0001(5) 0.0016(5) 0.0020(6)
O1 0.0345(7) 0.0281(6) 0.0199(6) -0.0004(5) 0.0012(5) 0.0006(5)
O2 0.0322(6) 0.0227(6) 0.0236(6) 0.0025(5) -0.0089(5) 0.0012(5)
O3 0.0216(6) 0.0247(6) 0.0336(6) -0.0007(5) -0.0076(5) 0.0076(5)
O4 0.0212(6) 0.0209(6) 0.0313(6) 0.0012(4) -0.0045(5) -0.0007(5)
O5 0.0223(6) 0.0174(5) 0.0274(6) -0.0010(4) 0.0035(4) -0.0025(4)
O6 0.0236(6) 0.0207(5) 0.0203(5) -0.0022(4) 0.0047(4) -0.0022(4)
C29 0.0258(8) 0.0238(8) 0.0343(9) -0.0025(7) 0.0037(7) 0.0051(7)
C30 0.0329(9) 0.0296(9) 0.0287(9) 0.0014(7) 0.0096(7) 0.0070(7)
C31 0.0572(12) 0.0264(9) 0.0196(8) 0.0018(8) -0.0030(8) 0.0026(7)
C32 0.0509(11) 0.0275(9) 0.0241(9) 0.0049(8) -0.0156(8) 0.0036(7)
C33 0.0280(9) 0.0365(10) 0.0250(8) 0.0040(7) -0.0085(7) -0.0059(7)
C34 0.0250(8) 0.0286(9) 0.0281(9) -0.0031(7) -0.0038(7) -0.0098(7)
C35 0.0168(8) 0.0308(9) 0.0436(10) -0.0020(7) 0.0013(7) 0.0036(8)
C36 0.0185(8) 0.0307(9) 0.0399(10) -0.0020(7) -0.0077(7) 0.0022(8)
C37 0.0259(9) 0.0302(9) 0.0353(10) 0.0018(7) -0.0088(7) 0.0102(8)
C38 0.0235(8) 0.0255(9) 0.0369(10) 0.0054(7) -0.0035(7) 0.0063(7)
C39 0.0290(9) 0.0196(8) 0.0319(9) -0.0001(7) -0.0021(7) -0.0033(7)
C40 0.0265(8) 0.0212(8) 0.0283(8) -0.0050(7) 0.0009(7) -0.0030(7)
C41 0.0268(9) 0.0255(9) 0.0310(9) -0.0076(7) -0.0010(7) -0.0054(7)
C42 0.0292(9) 0.0188(8) 0.0330(9) -0.0052(7) 0.0040(7) -0.0059(7)
C43 0.0265(8) 0.0218(8) 0.0278(8) 0.0030(7) 0.0062(7) -0.0041(7)
C44 0.0225(8) 0.0259(8) 0.0207(8) 0.0023(6) 0.0046(6) -0.0043(6)
C45 0.0199(8) 0.0235(8) 0.0256(8) -0.0023(6) 0.0052(6) 0.0014(6)
C46 0.0175(8) 0.0270(9) 0.0329(9) -0.0025(6) 0.0011(6) -0.0036(7)
N9A 0.0349(15) 0.0178(16) 0.051(2) 0.0041(11) 0.0020(13) -0.0023(14)
N10A 0.0206(11) 0.0149(11) 0.0414(18) 0.0007(8) -0.0004(10) -0.0020(10)
C47A 0.0373(19) 0.020(2) 0.047(2) -0.002(2) 0.0047(15) -0.010(2)
C48A 0.0306(18) 0.025(2) 0.0364(18) -0.0050(14) -0.0021(13) -0.0036(15)
C49A 0.020(2) 0.015(2) 0.043(3) -0.0009(17) -0.0011(17) -0.002(2)
C50A 0.030(2) 0.024(3) 0.037(2) -0.001(3) 0.0013(14) 0.001(3)
N9B 0.031(2) 0.020(2) 0.032(3) -0.0020(16) 0.0033(18) 0.0039(18)
N10B 0.0175(18) 0.021(2) 0.026(2) 0.0009(15) -0.0029(14) 0.0064(17)
C47B 0.025(2) 0.025(3) 0.026(2) 0.000(2) -0.0007(18) 0.006(2)
C48B 0.022(3) 0.022(5) 0.033(3) -0.004(4) 0.009(2) 0.004(4)
C49B 0.019(4) 0.017(4) 0.032(4) -0.005(3) -0.003(2) 0.000(3)
C50B 0.055(5) 0.020(4) 0.026(3) 0.000(4) 0.008(3) -0.003(4)
O7A 0.038(3) 0.032(4) 0.028(4) -0.009(3) 0.004(2) -0.008(4)
C51A 0.036(3) 0.038(4) 0.021(3) -0.007(3) 0.007(3) 0.004(3)
C52A 0.042(2) 0.024(3) 0.041(2) 0.002(2) 0.0125(18) 0.006(2)
C53A 0.037(2) 0.037(3) 0.046(3) -0.008(2) -0.001(2) 0.004(2)
C54A 0.055(4) 0.031(4) 0.024(4) -0.001(3) 0.002(3) 0.001(3)
O7B 0.024(2) 0.030(2) 0.028(4) -0.007(2) 0.002(2) -0.001(3)
C51B 0.041(3) 0.039(4) 0.021(4) -0.005(3) -0.009(2) 0.010(3)
C52B 0.027(2) 0.041(3) 0.031(2) -0.010(2) -0.0016(16) 0.011(2)
C53B 0.040(2) 0.026(3) 0.032(2) -0.0059(19) -0.0138(17) 0.0075(19)
C54B 0.050(3) 0.023(4) 0.021(3) -0.015(3) -0.003(2) 0.000(3)
O8A 0.066(2) 0.047(2) 0.144(4) -0.0229(17) 0.049(2) -0.038(2)
C55A 0.089(4) 0.074(3) 0.076(3) -0.011(3) 0.032(3) -0.002(3)
C56A 0.067(3) 0.104(6) 0.086(4) -0.004(4) 0.027(3) 0.014(4)
C57A 0.040(3) 0.076(4) 0.059(3) -0.013(2) 0.012(2) -0.021(2)
C58A 0.065(3) 0.118(6) 0.053(3) -0.013(4) 0.012(2) -0.009(4)
O8B 0.059(3) 0.033(3) 0.047(3) -0.012(2) -0.011(2) -0.003(3)
C55B 0.049(3) 0.038(3) 0.032(3) -0.008(2) 0.006(2) -0.004(2)
C56B 0.041(3) 0.039(4) 0.076(5) -0.003(3) 0.000(3) -0.010(3)
C57B 0.052(3) 0.052(4) 0.044(3) -0.019(3) -0.004(3) -0.004(3)
C58B 0.060(5) 0.051(4) 0.055(4) -0.025(3) -0.008(4) 0.005(3)

loop_
_atom_type_symbol
_atom_type_description
_atom_type_scat_dispersion_real
_atom_type_scat_dispersion_imag
_atom_type_scat_source
C C 0.0033 0.0016 'International Tables Vol C Tables 4.2.6.8 and 6.1.1.4'
H H 0.0000 0.0000 'International Tables Vol C Tables 4.2.6.8 and 6.1.1.4'
O O 0.0106 0.0060 'International Tables Vol C Tables 4.2.6.8 and 6.1.1.4'
K K 0.2009 0.2494 'International Tables Vol C Tables 4.2.6.8 and 6.1.1.4'
Fe Fe 0.3463 0.8444 'International Tables Vol C Tables 4.2.6.8 and 6.1.1.4'
N N 0.0061 0.0033 'International Tables Vol C Tables 4.2.6.8 and 6.1.1.4'

loop_
_geom_angle_atom_site_label_1
_geom_angle_atom_site_label_2
_geom_angle_atom_site_label_3
_geom_angle
N5 Fe1 N1 108.84(5)
N5 Fe1 N3 100.09(5)
N1 Fe1 N3 151.06(5)
N5 Fe1 N2 102.93(5)
N1 Fe1 N2 86.98(4)
N3 Fe1 N2 85.89(4)
N5 Fe1 N4 108.44(5)
N1 Fe1 N4 85.40(4)
N3 Fe1 N4 86.19(4)
N2 Fe1 N4 148.53(5)
C102 N1 C101 106.30(11)
C102 N1 Fe1 125.55(9)
C101 N1 Fe1 127.21(9)
C103 N2 C104 106.13(11)
C103 N2 Fe1 126.47(9)
C104 N2 Fe1 126.34(9)
C106 N3 C105 106.35(11)
C106 N3 Fe1 125.26(9)
C105 N3 Fe1 124.94(9)
C108 N4 C107 106.14(11)
C108 N4 Fe1 126.37(9)
C107 N4 Fe1 125.54(9)
N1 C101 C301 125.42(13)
N1 C101 C201 109.56(12)
C301 C101 C201 124.95(13)
N1 C102 C302 125.91(13)
N1 C102 C202 109.97(12)
C302 C102 C202 123.97(13)
N2 C103 C302 125.01(13)
N2 C103 C203 109.99(12)
C302 C103 C203 124.99(13)
N2 C104 C303 125.36(13)
N2 C104 C204 109.98(12)
C303 C104 C204 124.65(13)
N3 C105 C303 125.55(12)
N3 C105 C205 109.68(12)
C303 C105 C205 124.77(13)
N3 C106 C304 125.23(13)
N3 C106 C206 109.80(12)
C304 C106 C206 124.96(13)
N4 C107 C304 125.58(13)
N4 C107 C207 109.93(12)
C304 C107 C207 124.47(13)
N4 C108 C301 125.31(12)
N4 C108 C208 109.91(12)
C301 C108 C208 124.78(13)
C202 C201 C101 107.17(13)
C202 C201 H20A 126.4
C101 C201 H20A 126.4
C201 C202 C102 107.00(13)
C201 C202 H20B 126.5
C102 C202 H20B 126.5
C204 C203 C103 107.07(13)
C204 C203 H20C 126.5
C103 C203 H20C 126.5
C203 C204 C104 106.82(13)
C203 C204 H20D 126.6
C104 C204 H20D 126.6
C206 C205 C105 107.09(12)
C206 C205 H20E 126.5
C105 C205 H20E 126.5
C205 C206 C106 107.05(12)
C205 C206 H20F 126.5
C106 C206 H20F 126.5
C208 C207 C107 107.11(12)
C208 C207 H20G 126.4
C107 C207 H20G 126.4
C207 C208 C108 106.90(12)
C207 C208 H20H 126.5
C108 C208 H20H 126.5
C101 C301 C108 124.89(13)
C101 C301 C1 116.49(12)
C108 C301 C1 118.53(12)
C102 C302 C103 125.78(13)
C102 C302 C7 116.78(12)
C103 C302 C7 117.43(12)
C104 C303 C105 124.85(13)
C104 C303 C13 117.83(12)
C105 C303 C13 117.31(12)
C107 C304 C106 125.77(13)
C107 C304 C19 116.90(12)
C106 C304 C19 117.32(12)
C2 C1 C6 118.42(13)
C2 C1 C301 120.49(13)
C6 C1 C301 121.02(13)
C3 C2 C1 121.20(14)
C3 C2 H2A 119.4
C1 C2 H2A 119.4
C4 C3 C2 119.74(14)
C4 C3 H3A 120.1
C2 C3 H3A 120.1
C3 C4 C5 119.90(14)
C3 C4 H4A 120.0
C5 C4 H4A 120.0
C4 C5 C6 120.30(15)
C4 C5 H5A 119.9
C6 C5 H5A 119.9
C5 C6 C1 120.41(14)
C5 C6 H6A 119.8
C1 C6 H6A 119.8
C8 C7 C12 118.66(13)
C8 C7 C302 121.97(13)
C12 C7 C302 119.37(13)
C7 C8 C9 120.56(14)
C7 C8 H8A 119.7
C9 C8 H8A 119.7
C10 C9 C8 120.15(15)
C10 C9 H9A 119.9
C8 C9 H9A 119.9
C11 C10 C9 119.81(14)
C11 C10 H10A 120.1
C9 C10 H10A 120.1
C10 C11 C12 120.03(15)
C10 C11 H11A 120.0
C12 C11 H11A 120.0
C11 C12 C7 120.76(15)
C11 C12 H12A 119.6
C7 C12 H12A 119.6
C18 C13 C14 118.74(13)
C18 C13 C303 120.66(13)
C14 C13 C303 120.58(13)
C15 C14 C13 120.54(14)
C15 C14 H14A 119.7
C13 C14 H14A 119.7
C16 C15 C14 120.10(15)
C16 C15 H15A 120.0
C14 C15 H15A 120.0
C17 C16 C15 119.96(14)
C17 C16 H16A 120.0
C15 C16 H16A 120.0
C16 C17 C18 120.02(15)
C16 C17 H17A 120.0
C18 C17 H17A 120.0
C17 C18 C13 120.64(14)
C17 C18 H18A 119.7
C13 C18 H18A 119.7
C20 C19 C24 118.09(14)
C20 C19 C304 120.82(14)
C24 C19 C304 121.08(14)
C19 C20 C21 121.10(17)
C19 C20 H20I 119.4
C21 C20 H20I 119.4
C22 C21 C20 120.29(18)
C22 C21 H21A 119.9
C20 C21 H21A 119.9
C23 C22 C21 119.34(16)
C23 C22 H22A 120.3
C21 C22 H22A 120.3
C22 C23 C24 120.62(17)
C22 C23 H23A 119.7
C24 C23 H23A 119.7
C19 C24 C23 120.54(17)
C19 C24 H24A 119.7
C23 C24 H24A 119.7
C27 N5 C25 103.93(13)
C27 N5 Fe1 132.48(10)
C25 N5 Fe1 123.58(10)
C27 N6 C26 104.11(13)
C26 C25 N5 108.62(14)
C26 C25 H25A 125.7
N5 C25 H25A 125.7
C25 C26 N6 109.27(14)
C25 C26 H26A 125.4
N6 C26 H26A 125.4
N6 C27 N5 114.06(14)
N6 C27 C28 122.53(14)
N5 C27 C28 123.41(14)
C27 C28 H28A 109.5
C27 C28 H28B 109.5
H28A C28 H28B 109.5
C27 C28 H28C 109.5
H28A C28 H28C 109.5
H28B C28 H28C 109.5
O5 K1 O2 128.19(4)
O5 K1 O1 92.88(4)
O2 K1 O1 60.51(4)
O5 K1 O3 98.36(4)
O2 K1 O3 127.75(4)
O1 K1 O3 99.98(4)
O5 K1 O4 124.64(4)
O2 K1 O4 100.85(3)
O1 K1 O4 137.78(4)
O3 K1 O4 59.77(3)
O5 K1 O6 60.26(3)
O2 K1 O6 93.15(4)
O1 K1 O6 119.28(3)
O3 K1 O6 134.55(4)
O4 K1 O6 97.83(3)
O5 K1 N7 119.73(4)
O2 K1 N7 60.54(4)
O1 K1 N7 120.81(4)
O3 K1 N7 119.60(4)
O4 K1 N7 60.08(3)
O6 K1 N7 59.73(3)
O5 K1 N8 60.57(3)
O2 K1 N8 119.45(4)
O1 K1 N8 59.21(4)
O3 K1 N8 60.12(4)
O4 K1 N8 119.65(4)
O6 K1 N8 120.58(4)
N7 K1 N8 179.66(4)
C40 N7 C46 109.30(13)
C40 N7 C34 110.36(13)
C46 N7 C34 109.74(13)
C40 N7 K1 109.39(9)
C46 N7 K1 110.11(9)
C34 N7 K1 107.93(9)
C29 N8 C35 109.86(13)
C29 N8 C41 109.58(13)
C35 N8 C41 110.36(13)
C29 N8 K1 110.52(10)
C35 N8 K1 108.87(10)
C41 N8 K1 107.63(9)
C31 O1 C30 111.47(13)
C31 O1 K1 115.10(10)
C30 O1 K1 114.56(9)
C33 O2 C32 112.38(13)
C33 O2 K1 118.12(9)
C32 O2 K1 112.43(9)
C37 O3 C36 110.54(12)
C37 O3 K1 115.26(9)
C36 O3 K1 115.30(9)
C38 O4 C39 112.03(12)
C38 O4 K1 114.89(9)
C39 O4 K1 116.38(9)
C43 O5 C42 111.67(12)
C43 O5 K1 115.26(9)
C42 O5 K1 115.32(9)
C44 O6 C45 111.54(12)
C44 O6 K1 113.19(9)
C45 O6 K1 114.82(8)
N8 C29 C30 112.96(14)
N8 C29 H29A 109.0
C30 C29 H29A 109.0
N8 C29 H29B 109.0
C30 C29 H29B 109.0
H29A C29 H29B 107.8
O1 C30 C29 108.13(13)
O1 C30 H30A 110.1
C29 C30 H30A 110.1
O1 C30 H30B 110.1
C29 C30 H30B 110.1
H30A C30 H30B 108.4
O1 C31 C32 109.16(15)
O1 C31 H31A 109.8
C32 C31 H31A 109.8
O1 C31 H31B 109.8
C32 C31 H31B 109.8
H31A C31 H31B 108.3
O2 C32 C31 108.92(14)
O2 C32 H32A 109.9
C31 C32 H32A 109.9
O2 C32 H32B 109.9
C31 C32 H32B 109.9
H32A C32 H32B 108.3
O2 C33 C34 110.01(13)
O2 C33 H33A 109.7
C34 C33 H33A 109.7
O2 C33 H33B 109.7
C34 C33 H33B 109.7
H33A C33 H33B 108.2
N7 C34 C33 113.33(13)
N7 C34 H34A 108.9
C33 C34 H34A 108.9
N7 C34 H34B 108.9
C33 C34 H34B 108.9
H34A C34 H34B 107.7
N8 C35 C36 113.65(14)
N8 C35 H35A 108.8
C36 C35 H35A 108.8
N8 C35 H35B 108.8
C36 C35 H35B 108.8
H35A C35 H35B 107.7
O3 C36 C35 108.54(14)
O3 C36 H36A 110.0
C35 C36 H36A 110.0
O3 C36 H36B 110.0
C35 C36 H36B 110.0
H36A C36 H36B 108.4
O3 C37 C38 108.86(14)
O3 C37 H37A 109.9
C38 C37 H37A 109.9
O3 C37 H37B 109.9
C38 C37 H37B 109.9
H37A C37 H37B 108.3
O4 C38 C37 109.55(14)
O4 C38 H38A 109.8
C37 C38 H38A 109.8
O4 C38 H38B 109.8
C37 C38 H38B 109.8
H38A C38 H38B 108.2
O4 C39 C40 109.30(13)
O4 C39 H39A 109.8
C40 C39 H39A 109.8
O4 C39 H39B 109.8
C40 C39 H39B 109.8
H39A C39 H39B 108.3
N7 C40 C39 114.45(14)
N7 C40 H40A 108.6
C39 C40 H40A 108.6
N7 C40 H40B 108.6
C39 C40 H40B 108.6
H40A C40 H40B 107.6
N8 C41 C42 112.68(13)
N8 C41 H41A 109.1
C42 C41 H41A 109.1
N8 C41 H41B 109.1
C42 C41 H41B 109.1
H41A C41 H41B 107.8
O5 C42 C41 108.78(13)
O5 C42 H42A 109.9
C41 C42 H42A 109.9
O5 C42 H42B 109.9
C41 C42 H42B 109.9
H42A C42 H42B 108.3
O5 C43 C44 109.00(13)
O5 C43 H43A 109.9
C44 C43 H43A 109.9
O5 C43 H43B 109.9
C44 C43 H43B 109.9
H43A C43 H43B 108.3
O6 C44 C43 108.82(13)
O6 C44 H44A 109.9
C43 C44 H44A 109.9
O6 C44 H44B 109.9
C43 C44 H44B 109.9
H44A C44 H44B 108.3
O6 C45 C46 109.17(13)
O6 C45 H45A 109.8
C46 C45 H45A 109.8
O6 C45 H45B 109.8
C46 C45 H45B 109.8
H45A C45 H45B 108.3
N7 C46 C45 112.26(13)
N7 C46 H46A 109.2
C45 C46 H46A 109.2
N7 C46 H46B 109.2
C45 C46 H46B 109.2
H46A C46 H46B 107.9
C49A N9A C47A 104.1(4)
C49A N10A C48A 106.7(3)
C49A N10A H10B 126.7
C48A N10A H10B 126.7
C48A C47A N9A 109.9(4)
C48A C47A H47A 125.1
N9A C47A H47A 125.1
C47A C48A N10A 106.3(4)
C47A C48A H48A 126.8
N10A C48A H48A 126.8
N9A C49A N10A 113.0(5)
N9A C49A C50A 125.0(5)
N10A C49A C50A 122.0(5)
C49A C50A H50A 109.5
C49A C50A H50B 109.5
H50A C50A H50B 109.5
C49A C50A H50C 109.5
H50A C50A H50C 109.5
H50B C50A H50C 109.5
C49B N9B C47B 104.3(5)
C48B N10B C49B 106.9(6)
C48B N10B H10C 126.5
C49B N10B H10C 126.5
C48B C47B N9B 110.7(6)
C48B C47B H47B 124.6
N9B C47B H47B 124.6
N10B C48B C47B 105.9(8)
N10B C48B H48B 127.1
C47B C48B H48B 127.1
N9B C49B N10B 112.2(7)
N9B C49B C50B 126.1(8)
N10B C49B C50B 121.7(8)
C49B C50B H50D 109.5
C49B C50B H50E 109.5
H50D C50B H50E 109.5
C49B C50B H50F 109.5
H50D C50B H50F 109.5
H50E C50B H50F 109.5
C51A O7A C54A 108.5(9)
O7A C51A C52A 108.3(8)
O7A C51A H51A 110.0
C52A C51A H51A 110.0
O7A C51A H51B 110.0
C52A C51A H51B 110.0
H51A C51A H51B 108.4
C51A C52A C53A 103.0(6)
C51A C52A H52A 111.2
C53A C52A H52A 111.2
C51A C52A H52B 111.2
C53A C52A H52B 111.2
H52A C52A H52B 109.1
C54A C53A C52A 101.1(6)
C54A C53A H53A 111.5
C52A C53A H53A 111.5
C54A C53A H53B 111.5
C52A C53A H53B 111.5
H53A C53A H53B 109.4
O7A C54A C53A 105.7(8)
O7A C54A H54A 110.6
C53A C54A H54A 110.6
O7A C54A H54B 110.6
C53A C54A H54B 110.6
H54A C54A H54B 108.7
C54B O7B C51B 109.2(8)
O7B C51B C52B 104.8(8)
O7B C51B H51C 110.8
C52B C51B H51C 110.8
O7B C51B H51D 110.8
C52B C51B H51D 110.8
H51C C51B H51D 108.9
C53B C52B C51B 100.1(7)
C53B C52B H52C 111.8
C51B C52B H52C 111.8
C53B C52B H52D 111.8
C51B C52B H52D 111.8
H52C C52B H52D 109.5
C54B C53B C52B 103.5(5)
C54B C53B H53C 111.1
C52B C53B H53C 111.1
C54B C53B H53D 111.1
C52B C53B H53D 111.1
H53C C53B H53D 109.0
O7B C54B C53B 106.7(8)
O7B C54B H54C 110.4
C53B C54B H54C 110.4
O7B C54B H54D 110.4
C53B C54B H54D 110.4
H54C C54B H54D 108.6
C55A O8A C58A 107.4(4)
O8A C55A C56A 104.4(5)
O8A C55A H55A 110.9
C56A C55A H55A 110.9
O8A C55A H55B 110.9
C56A C55A H55B 110.9
H55A C55A H55B 108.9
C57A C56A C55A 107.8(5)
C57A C56A H56A 110.1
C55A C56A H56A 110.1
C57A C56A H56B 110.1
C55A C56A H56B 110.1
H56A C56A H56B 108.5
C56A C57A C58A 104.2(5)
C56A C57A H57A 110.9
C58A C57A H57A 110.9
C56A C57A H57B 110.9
C58A C57A H57B 110.9
H57A C57A H57B 108.9
O8A C58A C57A 107.2(6)
O8A C58A H58A 110.3
C57A C58A H58A 110.3
O8A C58A H58B 110.3
C57A C58A H58B 110.3
H58A C58A H58B 108.5
C55B O8B C58B 106.1(6)
O8B C55B C56B 109.3(5)
O8B C55B H55C 109.8
C56B C55B H55C 109.8
O8B C55B H55D 109.8
C56B C55B H55D 109.8
H55C C55B H55D 108.3
C55B C56B C57B 100.3(5)
C55B C56B H56C 111.7
C57B C56B H56C 111.7
C55B C56B H56D 111.7
C57B C56B H56D 111.7
H56C C56B H56D 109.5
C56B C57B C58B 99.7(5)
C56B C57B H57C 111.8
C58B C57B H57C 111.8
C56B C57B H57D 111.8
C58B C57B H57D 111.8
H57C C57B H57D 109.6
O8B C58B C57B 107.1(6)
O8B C58B H58C 110.3
C57B C58B H58C 110.3
O8B C58B H58D 110.3
C57B C58B H58D 110.3
H58C C58B H58D 108.6

loop_
_geom_bond_atom_site_label_1
_geom_bond_atom_site_label_2
_geom_bond_distance
Fe1 N5 2.0739(13)
Fe1 N1 2.1022(12)
Fe1 N3 2.1097(12)
Fe1 N2 2.1106(12)
Fe1 N4 2.1276(12)
N1 C102 1.3711(18)
N1 C101 1.3754(18)
N2 C103 1.3715(18)
N2 C104 1.3742(18)
N3 C106 1.3715(18)
N3 C105 1.3756(18)
N4 C108 1.3719(18)
N4 C107 1.3727(18)
C101 C301 1.4044(19)
C101 C201 1.446(2)
C102 C302 1.3998(19)
C102 C202 1.442(2)
C103 C302 1.405(2)
C103 C203 1.4441(19)
C104 C303 1.4060(19)
C104 C204 1.446(2)
C105 C303 1.4064(19)
C105 C205 1.4436(19)
C106 C304 1.405(2)
C106 C206 1.444(2)
C107 C304 1.401(2)
C107 C207 1.4440(19)
C108 C301 1.407(2)
C108 C208 1.4474(19)
C201 C202 1.349(2)
C201 H20A 0.9500
C202 H20B 0.9500
C203 C204 1.352(2)
C203 H20C 0.9500
C204 H20D 0.9500
C205 C206 1.351(2)
C205 H20E 0.9500
C206 H20F 0.9500
C207 C208 1.348(2)
C207 H20G 0.9500
C208 H20H 0.9500
C301 C1 1.4922(19)
C302 C7 1.4963(19)
C303 C13 1.4951(19)
C304 C19 1.5008(19)
C1 C2 1.394(2)
C1 C6 1.398(2)
C2 C3 1.388(2)
C2 H2A 0.9500
C3 C4 1.385(2)
C3 H3A 0.9500
C4 C5 1.387(2)
C4 H4A 0.9500
C5 C6 1.390(2)
C5 H5A 0.9500
C6 H6A 0.9500
C7 C8 1.390(2)
C7 C12 1.393(2)
C8 C9 1.391(2)
C8 H8A 0.9500
C9 C10 1.385(2)
C9 H9A 0.9500
C10 C11 1.381(2)
C10 H10A 0.9500
C11 C12 1.389(2)
C11 H11A 0.9500
C12 H12A 0.9500
C13 C18 1.394(2)
C13 C14 1.395(2)
C14 C15 1.391(2)
C14 H14A 0.9500
C15 C16 1.386(2)
C15 H15A 0.9500
C16 C17 1.384(2)
C16 H16A 0.9500
C17 C18 1.392(2)
C17 H17A 0.9500
C18 H18A 0.9500
C19 C20 1.376(2)
C19 C24 1.383(2)
C20 C21 1.390(2)
C20 H20I 0.9500
C21 C22 1.367(3)
C21 H21A 0.9500
C22 C23 1.366(3)
C22 H22A 0.9500
C23 C24 1.392(2)
C23 H23A 0.9500
C24 H24A 0.9500
N5 C27 1.346(2)
N5 C25 1.3782(19)
N6 C27 1.339(2)
N6 C26 1.370(2)
C25 C26 1.361(2)
C25 H25A 0.9500
C26 H26A 0.9500
C27 C28 1.493(2)
C28 H28A 0.9800
C28 H28B 0.9800
C28 H28C 0.9800
K1 O5 2.7874(11)
K1 O2 2.8040(12)
K1 O1 2.8223(12)
K1 O3 2.8269(12)
K1 O4 2.8364(12)
K1 O6 2.8377(11)
K1 N7 3.0423(14)
K1 N8 3.0555(14)
N7 C40 1.469(2)
N7 C46 1.471(2)
N7 C34 1.477(2)
N8 C29 1.465(2)
N8 C35 1.469(2)
N8 C41 1.471(2)
O1 C31 1.413(2)
O1 C30 1.428(2)
O2 C33 1.418(2)
O2 C32 1.432(2)
O3 C37 1.427(2)
O3 C36 1.433(2)
O4 C38 1.4245(19)
O4 C39 1.4268(19)
O5 C43 1.4184(19)
O5 C42 1.4297(19)
O6 C44 1.4189(18)
O6 C45 1.4222(19)
C29 C30 1.503(3)
C29 H29A 0.9900
C29 H29B 0.9900
C30 H30A 0.9900
C30 H30B 0.9900
C31 C32 1.492(3)
C31 H31A 0.9900
C31 H31B 0.9900
C32 H32A 0.9900
C32 H32B 0.9900
C33 C34 1.508(3)
C33 H33A 0.9900
C33 H33B 0.9900
C34 H34A 0.9900
C34 H34B 0.9900
C35 C36 1.506(2)
C35 H35A 0.9900
C35 H35B 0.9900
C36 H36A 0.9900
C36 H36B 0.9900
C37 C38 1.492(2)
C37 H37A 0.9900
C37 H37B 0.9900
C38 H38A 0.9900
C38 H38B 0.9900
C39 C40 1.500(2)
C39 H39A 0.9900
C39 H39B 0.9900
C40 H40A 0.9900
C40 H40B 0.9900
C41 C42 1.502(2)
C41 H41A 0.9900
C41 H41B 0.9900
C42 H42A 0.9900
C42 H42B 0.9900
C43 C44 1.492(2)
C43 H43A 0.9900
C43 H43B 0.9900
C44 H44A 0.9900
C44 H44B 0.9900
C45 C46 1.504(2)
C45 H45A 0.9900
C45 H45B 0.9900
C46 H46A 0.9900
C46 H46B 0.9900
N9A C49A 1.320(6)
N9A C47A 1.390(6)
N10A C49A 1.336(6)
N10A C48A 1.372(4)
N10A H10B 0.8800
C47A C48A 1.357(5)
C47A H47A 0.9500
C48A H48A 0.9500
C49A C50A 1.509(8)
C50A H50A 0.9800
C50A H50B 0.9800
C50A H50C 0.9800
N9B C49B 1.316(11)
N9B C47B 1.378(7)
N10B C48B 1.358(13)
N10B C49B 1.364(9)
N10B H10C 0.8800
C47B C48B 1.365(9)
C47B H47B 0.9500
C48B H48B 0.9500
C49B C50B 1.494(10)
C50B H50D 0.9800
C50B H50E 0.9800
C50B H50F 0.9800
O7A C51A 1.416(10)
O7A C54A 1.427(9)
C51A C52A 1.516(10)
C51A H51A 0.9900
C51A H51B 0.9900
C52A C53A 1.523(7)
C52A H52A 0.9900
C52A H52B 0.9900
C53A C54A 1.517(9)
C53A H53A 0.9900
C53A H53B 0.9900
C54A H54A 0.9900
C54A H54B 0.9900
O7B C54B 1.421(9)
O7B C51B 1.426(10)
C51B C52B 1.522(10)
C51B H51C 0.9900
C51B H51D 0.9900
C52B C53B 1.515(6)
C52B H52C 0.9900
C52B H52D 0.9900
C53B C54B 1.507(9)
C53B H53C 0.9900
C53B H53D 0.9900
C54B H54C 0.9900
C54B H54D 0.9900
O8A C55A 1.434(6)
O8A C58A 1.440(8)
C55A C56A 1.512(7)
C55A H55A 0.9900
C55A H55B 0.9900
C56A C57A 1.474(8)
C56A H56A 0.9900
C56A H56B 0.9900
C57A C58A 1.522(8)
C57A H57A 0.9900
C57A H57B 0.9900
C58A H58A 0.9900
C58A H58B 0.9900
O8B C55B 1.407(7)
O8B C58B 1.427(9)
C55B C56B 1.499(8)
C55B H55C 0.9900
C55B H55D 0.9900
C56B C57B 1.503(8)
C56B H56C 0.9900
C56B H56D 0.9900
C57B C58B 1.518(9)
C57B H57C 0.9900
C57B H57D 0.9900
C58B H58C 0.9900
C58B H58D 0.9900

loop_
_geom_hbond_atom_site_label_D
_geom_hbond_atom_site_label_H
_geom_hbond_atom_site_label_A
_geom_hbond_site_symmetry_A
_geom_hbond_distance_DH
_geom_hbond_distance_HA
_geom_hbond_distance_DA
_geom_hbond_angle_DHA
N10A H10B N6 . 0.88 1.92 2.774(3) 162.6
N10B H10C N6 . 0.88 1.95 2.798(5) 160.2
C36 H36B N6 2 0.99 2.66 3.548(2) 149.8
C45 H45B N10B 2_655 0.99 2.60 3.374(4) 134.9
C48B H48B O4 4_576 0.95 2.59 3.366(12) 138.8

_cod_database_fobs_code 2020848
